data_7013985
loop_
_publ_author_name
'Solntsev, Pavlo V.'
'Sieler, Joachim'
'Chernega, Alexander N.'
'Howard, Judith A. K.'
'Gelbrich, Thomas'
'Domasevitch, Konstantin V.'

_publ_section_title
;
 Self-assembly sodalite-like framework.
;
_journal_issue 5
_journal_name_full 'Dalton transactions (Cambridge, England : 2003)'
_journal_page_first 695
_journal_page_last 696
_journal_paper_doi 10.1039/b316981b
_journal_year 2004
_chemical_formula_sum 'C27 H27 Cl11 Cu N8 O8'
_chemical_formula_weight 1045.06
_chemical_name_common
;
Copper(ii) Perchlorate 1:2 Complex with 1,2,3,6,7,8-hexahydro-
cinnolino(5,4,3-cde)cinnoline, Chloroform solvate
;
_chemical_name_systematic
;
Copper(II) Perchlorate 1:2 Complex with
1,2,3,6,7,8-hexahydro-cinnolino[5,4,3-cde]cinnoline, Chloroform solvate
;
_space_group_IT_number 217
_symmetry_cell_setting cubic
_symmetry_space_group_name_Hall 'I -4 2 3'
_symmetry_space_group_name_H-M 'I -4 3 m'
_atom_sites_solution_hydrogens geom
_atom_sites_solution_primary direct
_atom_sites_solution_secondary difmap
_audit_creation_method SHELXL
_cell_angle_alpha 90.00
_cell_angle_beta 90.00
_cell_angle_gamma 90.00
_cell_formula_units_Z 12
_cell_length_a 23.7035(14)
_cell_length_b 23.7035(14)
_cell_length_c 23.7035(14)
_cell_measurement_temperature 223(2)
_cell_volume 13318.0(14)
_computing_structure_refinement 'SHELXL-93 (Sheldrick, 1993)'
_computing_structure_solution 'SHELXS-86 (Sheldrick, 1990)'
_diffrn_ambient_temperature 223(2)
_diffrn_measurement_device 'Siemens SMART CCD'
_diffrn_measurement_method 'omega scans'
_diffrn_radiation_monochromator graphite
_diffrn_radiation_source 'fine-focus sealed tube'
_diffrn_radiation_type MoK\a
_diffrn_radiation_wavelength 0.71073
_diffrn_reflns_av_R_equivalents 0.1437
_diffrn_reflns_av_sigmaI/netI 0.0520
_diffrn_reflns_limit_h_max 30
_diffrn_reflns_limit_h_min -30
_diffrn_reflns_limit_k_max 29
_diffrn_reflns_limit_k_min -30
_diffrn_reflns_limit_l_max 30
_diffrn_reflns_limit_l_min -15
_diffrn_reflns_number 36502
_diffrn_reflns_theta_max 26.98
_diffrn_reflns_theta_min 1.21
_exptl_absorpt_coefficient_mu 1.206
_exptl_absorpt_correction_T_max 0.89389
_exptl_absorpt_correction_T_min 0.72016
_exptl_absorpt_correction_type integration
_exptl_crystal_colour brown
_exptl_crystal_density_diffrn 1.564
_exptl_crystal_density_meas 1.59
_exptl_crystal_density_method 'immersion in chloroform/bromoform'
_exptl_crystal_description cube
_exptl_crystal_F_000 6300
_exptl_crystal_size_max 0.22
_exptl_crystal_size_mid 0.16
_exptl_crystal_size_min 0.12
_refine_diff_density_max 0.303
_refine_diff_density_min -0.500
_refine_diff_density_rms 0.063
_refine_ls_abs_structure_details 'Flack H D (1983), Acta Cryst. A39, 876-881'
_refine_ls_abs_structure_Flack 0.02(5)
_refine_ls_extinction_method none
_refine_ls_goodness_of_fit_all 1.134
_refine_ls_goodness_of_fit_obs 1.187
_refine_ls_matrix_type full
_refine_ls_number_parameters 152
_refine_ls_number_reflns 1788
_refine_ls_number_restraints 18
_refine_ls_restrained_S_all 1.532
_refine_ls_restrained_S_obs 1.202
_refine_ls_R_factor_all 0.1411
_refine_ls_R_factor_obs 0.0820
_refine_ls_shift/esd_max 0.001
_refine_ls_shift/esd_mean 0.000
_refine_ls_structure_factor_coef Fsqd
_refine_ls_weighting_details 'w=1/[\s^2^(Fo^2^)+(0.0630P)^2^+71.6000P] where P=(Fo^2^+2Fc^2^)/3'
_refine_ls_weighting_scheme calc
_refine_ls_wR_factor_all 0.2596
_refine_ls_wR_factor_obs 0.1678
_reflns_number_observed 1555
_reflns_number_total 2687
_reflns_observed_criterion >2sigma(I)
_cod_data_source_file b316981b.txt
_cod_data_source_block c1422
_cod_depositor_comments
;
The following automatic conversions were performed:
'_symmetry_cell_setting' value 'Cubic' changed to 'cubic' according to
'/home/saulius/struct/CIF-dictionaries/cif_core.dic' dictionary named
'cif_core.dic' version 2.4.1 from 2010-06-29.

Automatic conversion script
Id: cif_fix_enum 1527 2010-12-29 10:47:43Z saulius 

The following automatic conversions were performed:

'_refine_ls_weighting_scheme' value 'calc
w=1/[\s^2^(Fo^2^)+(0.0630P)^2^+71.6000P] where P=(Fo^2^+2Fc^2^)/3'
was changed to 'calc'. New tag '_refine_ls_weighting_details' was
created. The value of the new tag was set to
'w=1/[\s^2^(Fo^2^)+(0.0630P)^2^+71.6000P] where P=(Fo^2^+2Fc^2^)/3'.

Automatic conversion script
Id: cif_fix_values 3143 2015-03-26 13:38:13Z robertas 
;
_cod_original_sg_symbol_H-M I-43m
_cod_database_code 7013985

loop_
_symmetry_equiv_pos_as_xyz
'x, y, z'
'-x, -y, z'
'-x, y, -z'
'x, -y, -z'
'z, x, y'
'z, -x, -y'
'-z, -x, y'
'-z, x, -y'
'y, z, x'
'-y, z, -x'
'y, -z, -x'
'-y, -z, x'
'y, x, z'
'-y, -x, z'
'y, -x, -z'
'-y, x, -z'
'x, z, y'
'-x, z, -y'
'-x, -z, y'
'x, -z, -y'
'z, y, x'
'z, -y, -x'
'-z, y, -x'
'-z, -y, x'
'x+1/2, y+1/2, z+1/2'
'-x+1/2, -y+1/2, z+1/2'
'-x+1/2, y+1/2, -z+1/2'
'x+1/2, -y+1/2, -z+1/2'
'z+1/2, x+1/2, y+1/2'
'z+1/2, -x+1/2, -y+1/2'
'-z+1/2, -x+1/2, y+1/2'
'-z+1/2, x+1/2, -y+1/2'
'y+1/2, z+1/2, x+1/2'
'-y+1/2, z+1/2, -x+1/2'
'y+1/2, -z+1/2, -x+1/2'
'-y+1/2, -z+1/2, x+1/2'
'y+1/2, x+1/2, z+1/2'
'-y+1/2, -x+1/2, z+1/2'
'y+1/2, -x+1/2, -z+1/2'
'-y+1/2, x+1/2, -z+1/2'
'x+1/2, z+1/2, y+1/2'
'-x+1/2, z+1/2, -y+1/2'
'-x+1/2, -z+1/2, y+1/2'
'x+1/2, -z+1/2, -y+1/2'
'z+1/2, y+1/2, x+1/2'
'z+1/2, -y+1/2, -x+1/2'
'-z+1/2, y+1/2, -x+1/2'
'-z+1/2, -y+1/2, x+1/2'

loop_
_atom_site_aniso_label
_atom_site_aniso_U_11
_atom_site_aniso_U_22
_atom_site_aniso_U_33
_atom_site_aniso_U_23
_atom_site_aniso_U_13
_atom_site_aniso_U_12
Cu1 0.0334(8) 0.0401(6) 0.0401(6) 0.000 0.000 0.000
N1 0.036(3) 0.029(3) 0.040(3) -0.002(3) 0.002(3) -0.006(2)
N2 0.041(4) 0.038(3) 0.050(4) -0.003(3) 0.000(3) -0.006(3)
C1 0.039(4) 0.036(4) 0.045(4) 0.002(3) -0.002(3) -0.009(3)
C2 0.033(4) 0.041(6) 0.033(4) 0.005(3) 0.000(4) -0.005(3)
C3 0.031(3) 0.028(5) 0.031(3) -0.002(3) 0.000(4) 0.002(3)
C4 0.028(3) 0.028(4) 0.032(3) -0.005(3) -0.001(3) 0.001(3)
C5 0.036(4) 0.032(4) 0.050(5) 0.004(3) -0.010(3) 0.000(3)
C6 0.041(4) 0.028(6) 0.041(4) 0.000(3) -0.011(5) 0.000(3)
C7 0.073(6) 0.037(4) 0.068(6) 0.006(4) -0.017(5) -0.011(4)
C8 0.138(10) 0.038(8) 0.138(10) 0.022(7) -0.024(13) -0.022(7)
Cl1 0.045(2) 0.055(3) 0.045(2) 0.000 0.000 0.000
O1 0.071(4) 0.059(5) 0.071(4) 0.010(3) 0.012(5) -0.010(3)
Cl2 0.112(3) 0.112(3) 0.112(3) 0.040(4) -0.040(4) -0.040(4)
O2 0.170(13) 0.170(13) 0.170(13) -0.030(13) 0.030(13) 0.030(13)
O3 0.146(8) 0.146(8) 0.120(11) 0.040(7) -0.040(7) 0.013(10)
C9 0.117(9) 0.069(10) 0.117(9) 0.001(6) 0.018(12) -0.001(6)
Cl4 0.154(4) 0.347(14) 0.154(4) -0.057(5) 0.048(5) 0.057(5)
Cl5 0.085(2) 0.175(4) 0.119(3) -0.043(3) -0.004(2) 0.005(2)
C10 0.154(18) 0.109(19) 0.154(18) 0.000 -0.065(29) 0.000
Cl6 0.335(71) 0.157(40) 0.335(71) -0.017(16) -0.235(80) -0.017(16)
Cl7 0.243(37) 0.179(28) 0.243(37) 0.038(10) 0.212(41) -0.038(10)
Cl8 0.141(7) 0.128(7) 0.153(9) 0.031(8) -0.046(8) -0.018(5)

loop_
_atom_site_label
_atom_site_type_symbol
_atom_site_fract_x
_atom_site_fract_y
_atom_site_fract_z
_atom_site_U_iso_or_equiv
_atom_site_thermal_displace_type
_atom_site_occupancy
_atom_site_calc_flag
_atom_site_refinement_flags
_atom_site_disorder_group
Cu1 Cu -0.2500 -0.5000 0.0000 0.0379(5) Uani 1 d S .
N1 N -0.1997(2) -0.5365(2) 0.0588(3) 0.0353(14) Uani 1 d . .
N2 N -0.2111(3) -0.5937(3) 0.0687(3) 0.043(2) Uani 1 d . .
C1 C -0.1826(3) -0.6197(3) 0.1083(3) 0.040(2) Uani 1 d . .
C2 C -0.1406(3) -0.5929(5) 0.1406(3) 0.035(3) Uani 1 d S .
C3 C -0.1290(3) -0.5371(4) 0.1290(3) 0.030(2) Uani 1 d S .
C4 C -0.1609(3) -0.5096(3) 0.0868(3) 0.029(2) Uani 1 d . .
C5 C -0.1497(3) -0.4491(3) 0.0744(3) 0.039(2) Uani 1 d . .
H5A H -0.1839(3) -0.4311(3) 0.0623(3) 0.080 Uiso 1 d R .
H5B H -0.1226(3) -0.4460(3) 0.0445(3) 0.080 Uiso 1 d R .
C6 C -0.1264(3) -0.4190(4) 0.1264(3) 0.037(2) Uani 1 d S .
H6A H -0.1550(3) -0.4192(4) 0.1550(3) 0.080 Uiso 1 d SR .
H6B H -0.1176(3) -0.3805(4) 0.1177(3) 0.080 Uiso 1 d SR .
C7 C -0.1961(4) -0.6808(3) 0.1212(4) 0.059(2) Uani 1 d . .
H7A H -0.2051(4) -0.7001(3) 0.0868(4) 0.080 Uiso 1 d R .
H7B H -0.2290(4) -0.6819(3) 0.1449(4) 0.080 Uiso 1 d R .
C8 C -0.1497(7) -0.7118(6) 0.1497(7) 0.105(6) Uani 1 d S .
H8B H -0.1218(7) -0.7214(6) 0.1219(7) 0.080 Uiso 1 d SR .
H8A H -0.1644(7) -0.7465(6) 0.1644(7) 0.080 Uiso 1 d SR .
Cl1 Cl 0.0000 -0.5000 0.0000 0.0482(11) Uani 1 d S .
O1 O -0.0351(3) -0.5342(4) 0.0351(3) 0.067(2) Uani 1 d S .
Cl2 Cl -0.2763(3) -0.7237(3) 0.2763(3) 0.112(3) Uani 1 d SD .
O2 O -0.2400(6) -0.7600(6) 0.2400(6) 0.170(13) Uani 1 d SD .
O3 O -0.3104(5) -0.6896(5) 0.2407(7) 0.137(5) Uani 1 d SD .
Cl3 Cl -0.3752(13) -0.3752(13) 0.3752(13) 0.400 Uiso 1 d SD .
O4 O -0.4089(12) -0.3357(19) 0.4089(12) 0.400 Uiso 1 d SD .
O5 O -0.3398(13) -0.3398(13) 0.3398(13) 0.400 Uiso 1 d SD .
C9 C -0.2642(5) -0.5542(7) 0.2642(5) 0.101(5) Uani 1 d SD .
Cl4 Cl -0.3065(2) -0.5116(6) 0.3065(2) 0.219(5) Uani 1 d SD .
Cl5 Cl -0.1942(2) -0.5414(2) 0.2781(2) 0.126(2) Uani 1 d D .
C10 C 0.0000 -0.6596(11) 0.0000 0.139(11) Uani 1 d SD .
Cl6 Cl -0.0380(12) -0.7075(19) -0.0380(12) 0.275(42) Uani 0.25 d SPD .
Cl7 Cl -0.0422(6) -0.6883(15) 0.0422(6) 0.222(24) Uani 0.25 d SPDU .
Cl8 Cl -0.0776(4) -0.6802(5) -0.0033(6) 0.141(4) Uani 0.50 d PD .

loop_
_atom_type_symbol
_atom_type_description
_atom_type_scat_dispersion_real
_atom_type_scat_dispersion_imag
_atom_type_scat_source
C C 0.0033 0.0016 'International Tables Vol C Tables 4.2.6.8 and 6.1.1.4'
H H 0.0000 0.0000 'International Tables Vol C Tables 4.2.6.8 and 6.1.1.4'
N N 0.0061 0.0033 'International Tables Vol C Tables 4.2.6.8 and 6.1.1.4'
O O 0.0106 0.0060 'International Tables Vol C Tables 4.2.6.8 and 6.1.1.4'
Cl Cl 0.1484 0.1585 'International Tables Vol C Tables 4.2.6.8 and 6.1.1.4'
Cu Cu 0.3201 1.2651 'International Tables Vol C Tables 4.2.6.8 and 6.1.1.4'

loop_
_geom_angle_atom_site_label_1
_geom_angle_atom_site_label_2
_geom_angle_atom_site_label_3
_geom_angle
_geom_angle_site_symmetry_1
_geom_angle_site_symmetry_3
_geom_angle_publ_flag
N1 Cu1 N1 110.2(2) 42_444 . ?
N1 Cu1 N1 108.0(3) 42_444 43_445 ?
N1 Cu1 N1 110.2(2) . 43_445 ?
N1 Cu1 N1 110.2(2) 42_444 4_545 ?
N1 Cu1 N1 108.0(3) . 4_545 ?
N1 Cu1 N1 110.2(2) 43_445 4_545 ?
C4 N1 N2 121.5(6) . . ?
C4 N1 Cu1 124.0(4) . . ?
N2 N1 Cu1 114.5(4) . . ?
C1 N2 N1 118.4(6) . . ?
N2 C1 C2 122.8(7) . . ?
N2 C1 C7 119.1(6) . . ?
C2 C1 C7 118.1(7) . . ?
C3 C2 C1 117.8(5) . 23 ?
C3 C2 C1 117.8(5) . . ?
C1 C2 C1 124.4(9) 23 . ?
C2 C3 C4 118.5(4) . 23 ?
C2 C3 C4 118.5(4) . . ?
C4 C3 C4 123.0(8) 23 . ?
N1 C4 C3 121.0(6) . . ?
N1 C4 C5 119.7(6) . . ?
C3 C4 C5 119.4(6) . . ?
C4 C5 C6 110.7(6) . . ?
C5 C6 C5 111.6(8) 23 . ?
C8 C7 C1 114.1(8) . . ?
C7 C8 C7 115.3(13) 23 . ?
O1 Cl1 O1 108.8(4) 2_545 . ?
O1 Cl1 O1 108.8(4) 2_545 3 ?
O1 Cl1 O1 110.9(7) . 3 ?
O1 Cl1 O1 110.9(7) 2_545 4_545 ?
O1 Cl1 O1 108.8(4) . 4_545 ?
O1 Cl1 O1 108.8(4) 3 4_545 ?
O3 Cl2 O3 110.7(8) 7_546 10_445 ?
O3 Cl2 O3 110.7(8) 7_546 . ?
O3 Cl2 O3 110.7(8) 10_445 . ?
O3 Cl2 O2 108.2(8) 7_546 . ?
O3 Cl2 O2 108.2(8) 10_445 . ?
O3 Cl2 O2 108.2(8) . . ?
O5 Cl3 O4 105.0(21) . 8 ?
O5 Cl3 O4 105.0(21) . 11 ?
O4 Cl3 O4 113.5(17) 8 11 ?
O5 Cl3 O4 105.0(21) . . ?
O4 Cl3 O4 113.5(17) 8 . ?
O4 Cl3 O4 113.5(17) 11 . ?
Cl5 C9 Cl5 109.7(10) . 23 ?
Cl5 C9 Cl4 110.1(6) . . ?
Cl5 C9 Cl4 110.1(6) 23 . ?
Cl7 C10 Cl7 128.7(30) . 3 ?
Cl7 C10 Cl6 73.3(12) . 3 ?
Cl7 C10 Cl6 73.3(12) 3 3 ?
Cl7 C10 Cl6 73.3(12) . . ?
Cl7 C10 Cl6 73.3(12) 3 . ?
Cl6 C10 Cl6 96.7(38) 3 . ?
Cl7 C10 Cl8 45.6(5) . 23 ?
Cl7 C10 Cl8 118.6(12) 3 23 ?
Cl6 C10 Cl8 45.4(7) 3 23 ?
Cl6 C10 Cl8 111.2(16) . 23 ?
Cl7 C10 Cl8 118.6(12) . 3 ?
Cl7 C10 Cl8 45.6(5) 3 3 ?
Cl6 C10 Cl8 45.4(7) 3 3 ?
Cl6 C10 Cl8 111.2(16) . 3 ?
Cl8 C10 Cl8 81.7(10) 23 3 ?
Cl7 C10 Cl8 45.6(5) . . ?
Cl7 C10 Cl8 118.6(12) 3 . ?
Cl6 C10 Cl8 111.2(16) 3 . ?
Cl6 C10 Cl8 45.4(7) . . ?
Cl8 C10 Cl8 90.8(9) 23 . ?
Cl8 C10 Cl8 150.3(16) 3 . ?
Cl7 C10 Cl8 118.6(12) . 21 ?
Cl7 C10 Cl8 45.6(5) 3 21 ?
Cl6 C10 Cl8 111.2(16) 3 21 ?
Cl6 C10 Cl8 45.4(7) . 21 ?
Cl8 C10 Cl8 150.3(16) 23 21 ?
Cl8 C10 Cl8 90.8(9) 3 21 ?
Cl8 C10 Cl8 81.7(10) . 21 ?
Cl8 Cl6 Cl8 124.8(38) 21 . ?
Cl8 Cl6 C10 74.9(12) 21 . ?
Cl8 Cl6 C10 74.9(12) . . ?
Cl8 Cl6 Cl7 44.9(10) 21 3 ?
Cl8 Cl6 Cl7 125.0(19) . 3 ?
C10 Cl6 Cl7 50.2(9) . 3 ?
Cl8 Cl6 Cl7 125.0(19) 21 . ?
Cl8 Cl6 Cl7 44.9(10) . . ?
C10 Cl6 Cl7 50.2(9) . . ?
Cl7 Cl6 Cl7 92.7(15) 3 . ?
Cl8 Cl7 Cl8 158.6(20) 23 . ?
Cl8 Cl7 C10 80.1(8) 23 . ?
Cl8 Cl7 C10 80.1(8) . . ?
Cl8 Cl7 Cl6 45.9(13) 23 3 ?
Cl8 Cl7 Cl6 125.6(19) . 3 ?
C10 Cl7 Cl6 56.5(9) . 3 ?
Cl8 Cl7 Cl6 125.6(19) 23 . ?
Cl8 Cl7 Cl6 45.9(13) . . ?
C10 Cl7 Cl6 56.5(9) . . ?
Cl6 Cl7 Cl6 81.2(24) 3 . ?
Cl7 Cl8 Cl6 89.2(21) . . ?
Cl7 Cl8 C10 54.3(7) . . ?
Cl6 Cl8 C10 59.7(11) . . ?

loop_
_geom_bond_atom_site_label_1
_geom_bond_atom_site_label_2
_geom_bond_distance
_geom_bond_site_symmetry_2
_geom_bond_publ_flag
Cu1 N1 2.027(6) 42_444 ?
Cu1 N1 2.027(6) . ?
Cu1 N1 2.027(6) 43_445 ?
Cu1 N1 2.027(6) 4_545 ?
N1 C4 1.302(8) . ?
N1 N2 1.404(8) . ?
N2 C1 1.310(9) . ?
C1 C2 1.408(9) . ?
C1 C7 1.514(11) . ?
C2 C3 1.379(13) . ?
C2 C1 1.408(9) 23 ?
C3 C4 1.413(7) 23 ?
C3 C4 1.413(7) . ?
C4 C5 1.488(10) . ?
C5 C6 1.528(9) . ?
C6 C5 1.528(9) 23 ?
C7 C8 1.486(12) . ?
C8 C7 1.486(12) 23 ?
Cl1 O1 1.430(9) 2_545 ?
Cl1 O1 1.430(9) . ?
Cl1 O1 1.430(9) 3 ?
Cl1 O1 1.430(9) 4_545 ?
Cl2 O3 1.420(13) 7_546 ?
Cl2 O3 1.420(13) 10_445 ?
Cl2 O3 1.420(13) . ?
Cl2 O2 1.49(2) . ?
Cl3 O5 1.46(3) . ?
Cl3 O4 1.47(3) 8 ?
Cl3 O4 1.47(3) 11 ?
Cl3 O4 1.47(3) . ?
C9 Cl5 1.719(10) . ?
C9 Cl5 1.719(10) 23 ?
C9 Cl4 1.74(2) . ?
C10 Cl7 1.57(2) . ?
C10 Cl7 1.57(2) 3 ?
C10 Cl6 1.70(3) 3 ?
C10 Cl6 1.70(3) . ?
C10 Cl8 1.905(11) 23 ?
C10 Cl8 1.905(11) 3 ?
C10 Cl8 1.905(11) . ?
C10 Cl8 1.905(11) 21 ?
Cl6 Cl8 1.41(2) 21 ?
Cl6 Cl8 1.41(2) . ?
Cl6 Cl7 1.96(3) 3 ?
Cl6 Cl7 1.96(3) . ?
Cl7 Cl8 1.381(11) 23 ?
Cl7 Cl8 1.381(11) . ?
Cl7 Cl6 1.96(3) 3 ?
